data_7051435
_journal_name_full 'New Journal of Chemistry'
_journal_paper_doi 10.1039/a901893j
_journal_year 1999
_chemical_formula_sum 'C48 H48 Cl2 F12 Fe2 N8 O P2'
_chemical_formula_weight 1225.48
_space_group_IT_number 15
_symmetry_cell_setting monoclinic
_symmetry_space_group_name_Hall '-C 2yc'
_symmetry_space_group_name_H-M 'C 1 2/c 1'
_cell_angle_alpha 90.00
_cell_angle_beta 92.5290(10)
_cell_angle_gamma 90.00
_cell_formula_units_Z 4
_cell_length_a 12.5133(8)
_cell_length_b 27.125(2)
_cell_length_c 16.0006(10)
_cell_measurement_temperature 293(2)
_cell_volume 5425.6(6)
_diffrn_ambient_temperature 293(2)
_exptl_crystal_density_diffrn 1.500
_refine_ls_R_factor_obs 0.0942
_refine_ls_wR_factor_obs 0.2014
_cod_depositor_comments
;
The following automatic conversions were performed:
'_symmetry_cell_setting' value 'Monoclinic' changed to 'monoclinic'
according to '/home/saulius/struct/CIF-dictionaries/cif_core.dic'
dictionary named 'cif_core.dic' version 2.4.1 from 2010-06-29.

Automatic conversion script
Id: cif_fix_enum 1527 2010-12-29 10:47:43Z saulius 
;
_cod_original_sg_symbol_H-M 'C 2/c'
_cod_database_code 7051435

loop_
_symmetry_equiv_pos_as_xyz
'x, y, z'
'-x, y, -z+1/2'
'x+1/2, y+1/2, z'
'-x+1/2, y+1/2, -z+1/2'
'-x, -y, -z'
'x, -y, z-1/2'
'-x+1/2, -y+1/2, -z'
'x+1/2, -y+1/2, z-1/2'

loop_
_atom_site_aniso_label
_atom_site_aniso_U_11
_atom_site_aniso_U_22
_atom_site_aniso_U_33
_atom_site_aniso_U_23
_atom_site_aniso_U_13
_atom_site_aniso_U_12
Fe 0.0788(10) 0.0396(7) 0.0397(7) -0.0005(6) 0.0282(6) -0.0050(7)
Cl 0.085(2) 0.0574(14) 0.0482(14) -0.0045(11) 0.0214(12) 0.0104(12)
O 0.083(6) 0.035(4) 0.050(5) 0.000 0.040(5) 0.000
N1 0.087(6) 0.042(4) 0.045(5) -0.007(4) 0.025(4) 0.003(4)
N2 0.067(5) 0.035(4) 0.039(4) 0.005(3) 0.014(4) 0.005(4)
N3 0.084(6) 0.050(4) 0.041(4) -0.004(3) 0.041(4) -0.011(4)
N4 0.079(6) 0.040(4) 0.044(4) -0.008(3) 0.031(4) -0.007(4)
C1 0.083(8) 0.068(6) 0.055(7) -0.022(5) 0.018(6) -0.018(6)
C2 0.071(8) 0.058(6) 0.079(8) -0.020(6) 0.007(6) -0.007(5)
C3 0.073(8) 0.050(5) 0.059(7) -0.018(5) 0.003(6) 0.015(6)
C4 0.057(7) 0.045(5) 0.065(7) -0.010(5) 0.013(5) 0.009(5)
C5 0.059(7) 0.050(5) 0.039(5) -0.007(4) 0.003(5) 0.021(5)
C6 0.096(9) 0.066(6) 0.092(9) -0.001(6) 0.004(7) 0.027(6)
C7 0.058(7) 0.044(5) 0.039(5) 0.001(4) 0.013(5) 0.009(5)
C8 0.080(8) 0.059(6) 0.048(6) 0.009(5) 0.021(5) 0.023(6)
C9 0.069(8) 0.074(7) 0.074(8) 0.025(6) 0.029(6) 0.004(6)
C10 0.076(8) 0.057(6) 0.069(7) 0.019(5) 0.023(6) 0.004(5)
C11 0.090(8) 0.050(5) 0.052(6) -0.004(5) 0.021(6) -0.006(6)
C12 0.120(10) 0.108(9) 0.121(10) 0.066(8) 0.062(8) -0.005(8)
C21 0.082(8) 0.056(5) 0.048(6) -0.005(4) 0.031(5) -0.004(5)
C22 0.111(9) 0.070(7) 0.080(8) -0.011(6) 0.063(6) -0.026(7)
C23 0.115(10) 0.066(6) 0.085(8) 0.002(6) 0.066(7) -0.027(6)
C24 0.158(12) 0.051(6) 0.120(10) -0.019(6) 0.108(8) -0.026(7)
C25 0.109(9) 0.046(5) 0.067(7) -0.015(5) 0.060(6) -0.018(6)
C26 0.194(15) 0.081(8) 0.147(12) -0.019(8) 0.119(11) -0.069(9)
C27 0.109(9) 0.042(5) 0.056(6) -0.016(4) 0.051(6) -0.011(5)
C28 0.125(10) 0.042(5) 0.089(8) -0.011(5) 0.065(7) -0.013(6)
C29 0.109(9) 0.062(6) 0.071(7) -0.016(5) 0.056(6) 0.000(6)
C30 0.097(9) 0.060(6) 0.057(6) -0.007(5) 0.043(6) -0.012(6)
C31 0.081(7) 0.050(5) 0.058(6) -0.010(4) 0.046(5) -0.001(5)
C32 0.156(12) 0.060(6) 0.105(9) -0.019(6) 0.083(8) 0.009(7)
P1 0.192(6) 0.110(4) 0.099(4) -0.046(3) 0.105(4) -0.089(5)
F1 0.246(13) 0.152(8) 0.185(9) -0.003(6) 0.145(9) -0.040(8)
F2 0.239(11) 0.171(7) 0.112(6) -0.035(5) 0.073(6) -0.135(8)
F3 0.225(9) 0.157(6) 0.106(6) -0.037(4) 0.115(5) -0.113(6)
P2 0.605(23) 0.056(4) 0.406(17) 0.000 0.454(19) 0.000
F4 0.692(53) 0.684(59) 0.677(57) -0.014(48) 0.598(51) 0.244(49)
F5 0.806(53) 0.390(26) 0.259(19) -0.075(19) 0.170(28) -0.345(34)
F6 0.595(40) 0.095(10) 0.186(16) 0.000 0.075(20) 0.000
F7 2.000(234) 0.092(16) 1.077(109) 0.000 1.180(140) 0.000

loop_
_atom_site_label
_atom_site_type_symbol
_atom_site_fract_x
_atom_site_fract_y
_atom_site_fract_z
_atom_site_U_iso_or_equiv
_atom_site_thermal_displace_type
_atom_site_occupancy
_atom_site_calc_flag
_atom_site_refinement_flags
_atom_site_disorder_group
Fe Fe 0.39764(11) 0.15785(4) 0.16953(7) 0.0519(5) Uani 1 d . .
Cl Cl 0.2646(2) 0.20762(8) 0.22188(13) 0.0631(7) Uani 1 d . .
O O 0.5000 0.1651(2) 0.2500 0.055(2) Uani 1 d S .
N1 N 0.2966(7) 0.1558(2) 0.0524(4) 0.057(2) Uani 1 d . .
N2 N 0.4677(6) 0.2093(2) 0.0851(4) 0.047(2) Uani 1 d . .
N3 N 0.3219(6) 0.0909(2) 0.2086(4) 0.057(2) Uani 1 d . .
N4 N 0.4881(6) 0.0981(2) 0.1134(4) 0.053(2) Uani 1 d . .
C1 C 0.2036(9) 0.1307(3) 0.0385(6) 0.068(3) Uani 1 d . .
H1A H 0.1805(9) 0.1104(3) 0.0810(6) 0.082 Uiso 1 calc R .
C2 C 0.1430(8) 0.1333(3) -0.0329(7) 0.069(3) Uani 1 d . .
H2A H 0.0806(8) 0.1148(3) -0.0390(7) 0.083 Uiso 1 calc R .
C3 C 0.1737(9) 0.1637(3) -0.0977(6) 0.061(3) Uani 1 d . .
C4 C 0.2655(8) 0.1904(3) -0.0828(6) 0.056(2) Uani 1 d . .
H4A H 0.2879(8) 0.2116(3) -0.1241(6) 0.067 Uiso 1 calc R .
C5 C 0.3249(8) 0.1871(3) -0.0102(6) 0.049(2) Uani 1 d . .
C6 C 0.1075(9) 0.1671(3) -0.1766(6) 0.085(3) Uani 1 d . .
H6A H 0.0472(9) 0.1454(3) -0.1739(6) 0.127 Uiso 1 calc R .
H6B H 0.1496(9) 0.1578(3) -0.2228(6) 0.127 Uiso 1 calc R .
H6C H 0.0827(9) 0.2003(3) -0.1844(6) 0.127 Uiso 1 calc R .
C7 C 0.4228(7) 0.2151(3) 0.0093(5) 0.047(2) Uani 1 d . .
C8 C 0.4658(8) 0.2491(3) -0.0475(5) 0.062(3) Uani 1 d . .
H8A H 0.4325(8) 0.2536(3) -0.1000(5) 0.074 Uiso 1 calc R .
C9 C 0.5566(9) 0.2754(4) -0.0253(7) 0.072(3) Uani 1 d . .
C10 C 0.6018(8) 0.2681(3) 0.0531(6) 0.067(3) Uani 1 d . .
H10A H 0.6627(8) 0.2855(3) 0.0708(6) 0.080 Uiso 1 calc R .
C11 C 0.5557(9) 0.2344(3) 0.1061(6) 0.064(3) Uani 1 d . .
H11A H 0.5882(9) 0.2291(3) 0.1588(6) 0.076 Uiso 1 calc R .
C12 C 0.6022(10) 0.3120(4) -0.0863(7) 0.114(5) Uani 1 d . .
H12A H 0.5594(10) 0.3117(4) -0.1375(7) 0.172 Uiso 1 calc R .
H12B H 0.6743(10) 0.3028(4) -0.0975(7) 0.172 Uiso 1 calc R .
H12C H 0.6018(10) 0.3444(4) -0.0624(7) 0.172 Uiso 1 calc R .
C21 C 0.2315(8) 0.0886(3) 0.2530(5) 0.061(3) Uani 1 d . .
H21A H 0.2063(8) 0.1174(3) 0.2768(5) 0.074 Uiso 1 calc R .
C22 C 0.1764(9) 0.0458(3) 0.2641(6) 0.085(3) Uani 1 d . .
H22A H 0.1137(9) 0.0462(3) 0.2933(6) 0.102 Uiso 1 calc R .
C23 C 0.2129(9) 0.0018(4) 0.2324(6) 0.086(4) Uani 1 d . .
C24 C 0.3085(10) 0.0034(3) 0.1898(7) 0.106(5) Uani 1 d . .
H24A H 0.3363(10) -0.0253(3) 0.1675(7) 0.128 Uiso 1 calc R .
C25 C 0.3614(9) 0.0478(3) 0.1810(6) 0.072(3) Uani 1 d . .
C26 C 0.1553(11) -0.0470(4) 0.2372(8) 0.137(6) Uani 1 d . .
H26A H 0.1962(11) -0.0721(4) 0.2108(8) 0.206 Uiso 1 calc R .
H26B H 0.0861(11) -0.0444(4) 0.2091(8) 0.206 Uiso 1 calc R .
H26C H 0.1469(11) -0.0556(4) 0.2948(8) 0.206 Uiso 1 calc R .
C27 C 0.4606(8) 0.0515(3) 0.1355(5) 0.068(3) Uani 1 d . .
C28 C 0.5218(9) 0.0115(3) 0.1177(6) 0.083(3) Uani 1 d . .
H28A H 0.5015(9) -0.0196(3) 0.1357(6) 0.100 Uiso 1 calc R .
C29 C 0.6145(9) 0.0166(3) 0.0727(6) 0.079(3) Uani 1 d . .
C30 C 0.6387(8) 0.0635(3) 0.0489(5) 0.070(3) Uani 1 d . .
H30A H 0.6984(8) 0.0686(3) 0.0174(5) 0.085 Uiso 1 calc R .
C31 C 0.5789(8) 0.1024(3) 0.0696(5) 0.062(3) Uani 1 d . .
H31A H 0.6002(8) 0.1337(3) 0.0534(5) 0.074 Uiso 1 calc R .
C32 C 0.6821(10) -0.0287(3) 0.0564(7) 0.105(4) Uani 1 d . .
H32A H 0.6486(10) -0.0573(3) 0.0790(7) 0.157 Uiso 1 calc R .
H32B H 0.7520(10) -0.0246(3) 0.0828(7) 0.157 Uiso 1 calc R .
H32C H 0.6884(10) -0.0328(3) -0.0027(7) 0.157 Uiso 1 calc R .
P1 P 0.0000 0.0000 0.0000 0.131(3) Uani 1 d S .
F1 F 0.0796(9) -0.0447(3) -0.0038(6) 0.190(5) Uani 1 d . .
F2 F 0.0814(9) 0.0297(3) 0.0565(5) 0.172(4) Uani 1 d . .
F3 F -0.0474(7) -0.0241(3) 0.0806(4) 0.160(4) Uani 1 d . .
P2 P 0.5000 0.1366(2) -0.2500 0.343(11) Uani 1 d S .
F4 F 0.4052(31) 0.1459(14) -0.2263(25) 0.667(31) Uani 1 d . .
F5 F 0.5298(29) 0.1315(9) -0.1502(13) 0.480(21) Uani 1 d . .
F6 F 0.5000 0.0871(5) -0.2500 0.290(12) Uani 1 d S .
F7 F 0.5000 0.1848(9) -0.2500 1.024(91) Uani 1 d S .

loop_
_geom_bond_atom_site_label_1
_geom_bond_atom_site_label_2
_geom_bond_distance
_geom_bond_site_symmetry_2
_geom_bond_publ_flag
Fe O 1.786(2) . ?
Fe N3 2.154(6) . ?
Fe N2 2.155(6) . ?
Fe N4 2.191(6) . ?
Fe N1 2.216(8) . ?
Fe Cl 2.328(3) . ?
O Fe 1.786(2) 2_655 ?
N1 C1 1.358(11) . ?
N1 C5 1.370(10) . ?
N2 C7 1.324(9) . ?
N2 C11 1.325(10) . ?
N3 C25 1.352(10) . ?
N3 C21 1.363(10) . ?
N4 C27 1.362(9) . ?
N4 C31 1.365(10) . ?
C1 C2 1.346(12) . ?
C2 C3 1.391(13) . ?
C3 C4 1.371(12) . ?
C3 C6 1.483(12) . ?
C4 C5 1.354(11) . ?
C5 C7 1.463(12) . ?
C7 C8 1.416(11) . ?
C8 C9 1.376(12) . ?
C9 C10 1.367(12) . ?
C9 C12 1.520(12) . ?
C10 C11 1.390(11) . ?
C21 C22 1.367(11) . ?
C22 C23 1.382(12) . ?
C23 C24 1.404(13) . ?
C23 C26 1.512(12) . ?
C24 C25 1.384(11) . ?
C25 C27 1.469(12) . ?
C27 C28 1.366(12) . ?
C28 C29 1.399(12) . ?
C29 C30 1.365(11) . ?
C29 C32 1.521(12) . ?
C30 C31 1.346(11) . ?
P1 F2 1.556(8) 5 ?
P1 F2 1.557(8) . ?
P1 F1 1.572(11) . ?
P1 F1 1.572(11) 5 ?
P1 F3 1.584(6) . ?
P1 F3 1.584(6) 5 ?
P2 F4 1.29(2) . ?
P2 F4 1.29(2) 2_654 ?
P2 F7 1.31(2) . ?
P2 F6 1.344(13) . ?
P2 F5 1.63(2) 2_654 ?
P2 F5 1.63(2) . ?
F4 F7 1.64(4) . ?
F7 F4 1.64(4) 2_654 ?
